data_4083295
loop_
_publ_author_name
'Bolje, Aljo\<sa'
'Hohloch, Stephan'
'Urankar, Damijana'
'Pevec, Andrej'
'Gazvoda, Martin'
'Sarkar, Biprajit'
'Ko\<smrlj, Janez'

_publ_section_title
;
 Exploring the Scope of Pyridyl- and Picolyl-Functionalized
 1,2,3-Triazol-5-ylidenes in Bidentate Coordination to Ruthenium(II)
 Cymene Chloride Complexes
;
_journal_issue 10
_journal_name_full Organometallics
_journal_page_first 2588
_journal_paper_doi 10.1021/om500287t
_journal_volume 33
_journal_year 2014
_chemical_formula_sum 'C25 H26 B Br Cl4 F4 N4 Ru'
_chemical_formula_weight 792.09
_chemical_name_systematic
; 
 ? 
;
_space_group_IT_number 19
_symmetry_cell_setting orthorhombic
_symmetry_space_group_name_Hall 'P 2ac 2ab'
_symmetry_space_group_name_H-M 'P 21 21 21'
_atom_sites_solution_hydrogens geom
_atom_sites_solution_primary direct
_atom_sites_solution_secondary difmap
_audit_creation_method SHELXL-97
_cell_angle_alpha 90.00
_cell_angle_beta 90.00
_cell_angle_gamma 90.00
_cell_formula_units_Z 4
_cell_length_a 9.2541(19)
_cell_length_b 16.239(3)
_cell_length_c 20.019(4)
_cell_measurement_reflns_used 6039
_cell_measurement_temperature 150(2)
_cell_measurement_theta_max 26.41
_cell_measurement_theta_min 1.61
_cell_volume 3008.4(10)
_computing_structure_refinement 'SHELXL-97 (Sheldrick, 1997)'
_computing_structure_solution 'SHELXS-97 (Sheldrick, 1990)'
_diffrn_ambient_temperature 150(2)
_diffrn_measured_fraction_theta_full 0.997
_diffrn_measured_fraction_theta_max 0.997
_diffrn_radiation_monochromator graphite
_diffrn_radiation_source 'fine-focus sealed tube'
_diffrn_radiation_type MoK\a
_diffrn_radiation_wavelength 0.71073
_diffrn_reflns_av_R_equivalents 0.0280
_diffrn_reflns_av_sigmaI/netI 0.0206
_diffrn_reflns_limit_h_max 11
_diffrn_reflns_limit_h_min -10
_diffrn_reflns_limit_k_max 20
_diffrn_reflns_limit_k_min -20
_diffrn_reflns_limit_l_max 25
_diffrn_reflns_limit_l_min -24
_diffrn_reflns_number 27839
_diffrn_reflns_theta_full 26.41
_diffrn_reflns_theta_max 26.41
_diffrn_reflns_theta_min 1.61
_exptl_absorpt_coefficient_mu 2.253
_exptl_absorpt_correction_T_max 0.8060
_exptl_absorpt_correction_T_min 0.6614
_exptl_absorpt_correction_type multi-scan
_exptl_absorpt_process_details 'Blessing, 1995'
_exptl_crystal_colour yellow
_exptl_crystal_density_diffrn 1.749
_exptl_crystal_density_method 'not measured'
_exptl_crystal_description block
_exptl_crystal_F_000 1568
_exptl_crystal_size_max 0.20
_exptl_crystal_size_mid 0.20
_exptl_crystal_size_min 0.10
_refine_diff_density_max 0.931
_refine_diff_density_min -0.737
_refine_diff_density_rms 0.077
_refine_ls_abs_structure_details 'Flack H D (1983), Acta Cryst. A39, 876-881'
_refine_ls_abs_structure_Flack 0.507(8)
_refine_ls_extinction_method none
_refine_ls_goodness_of_fit_ref 1.041
_refine_ls_hydrogen_treatment mixed
_refine_ls_matrix_type full
_refine_ls_number_parameters 368
_refine_ls_number_reflns 6101
_refine_ls_number_restraints 4
_refine_ls_restrained_S_all 1.043
_refine_ls_R_factor_all 0.0273
_refine_ls_R_factor_gt 0.0270
_refine_ls_shift/su_max 0.041
_refine_ls_shift/su_mean 0.002
_refine_ls_structure_factor_coef Fsqd
_refine_ls_weighting_details 'calc w=1/[\s^2^(Fo^2^)+(0.0409P)^2^+2.9804P] where P=(Fo^2^+2Fc^2^)/3'
_refine_ls_weighting_scheme calc
_refine_ls_wR_factor_gt 0.0700
_refine_ls_wR_factor_ref 0.0703
_reflns_number_gt 6039
_reflns_number_total 6101
_reflns_threshold_expression >2sigma(I)
_cod_data_source_file om500287t_si_002.cif
_cod_data_source_block 3Bf
_cod_depositor_comments 'Adding full bibliography for 4083294--4083296.cif.'
_cod_original_cell_volume 3008.3(10)
_cod_original_sg_symbol_H-M P2(1)2(1)2(1)
_cod_database_code 4083295

loop_
_symmetry_equiv_pos_as_xyz
'x, y, z'
'-x+1/2, -y, z+1/2'
'x+1/2, -y+1/2, -z'
'-x, y+1/2, -z+1/2'

loop_
_atom_site_label
_atom_site_type_symbol
_atom_site_fract_x
_atom_site_fract_y
_atom_site_fract_z
_atom_site_U_iso_or_equiv
_atom_site_adp_type
_atom_site_occupancy
_atom_site_symmetry_multiplicity
_atom_site_calc_flag
_atom_site_refinement_flags
Ru1 Ru 0.10211(2) 0.606529(13) 0.033690(10) 0.01546(6) Uani 1 1 d .
Br1 Br -0.46427(5) 0.38477(3) -0.17238(2) 0.04468(11) Uani 1 1 d .
C5A C -0.1014(3) 0.61391(18) 0.07072(14) 0.0229(5) Uani 1 1 d .
C5 C 0.2485(4) 0.7257(2) 0.13063(17) 0.0277(6) Uani 1 1 d .
H5A H 0.3285 0.7160 0.1036 0.033 Uiso 1 1 calc R
C1 C 0.0050(3) 0.70422(19) 0.15399(16) 0.0237(6) Uani 1 1 d .
C4A C -0.1192(3) 0.66031(19) 0.12790(15) 0.0228(6) Uani 1 1 d .
C4 C 0.2619(4) 0.7786(2) 0.18422(17) 0.0308(7) Uani 1 1 d .
H4A H 0.3503 0.8031 0.1938 0.037 Uiso 1 1 calc R
C3 C 0.1419(4) 0.7948(2) 0.22375(17) 0.0301(7) Uani 1 1 d .
H3A H 0.1489 0.8303 0.2600 0.036 Uiso 1 1 calc R
C2 C 0.0115(4) 0.7572(2) 0.20847(16) 0.0265(6) Uani 1 1 d .
H2A H -0.0702 0.7673 0.2342 0.032 Uiso 1 1 calc R
N2 N -0.3328(3) 0.60543(18) 0.10613(13) 0.0248(5) Uani 1 1 d .
N1 N -0.2343(3) 0.58294(16) 0.05989(13) 0.0224(5) Uani 1 1 d .
N4 N 0.1230(3) 0.68762(15) 0.11639(12) 0.0218(5) Uani 1 1 d .
N3 N -0.2599(3) 0.65239(17) 0.14758(14) 0.0254(5) Uani 1 1 d .
Cl1 Cl 0.05366(8) 0.72889(4) -0.02970(4) 0.02692(15) Uani 1 1 d .
C3B C -0.4209(3) 0.41972(19) -0.03497(19) 0.0307(7) Uani 1 1 d .
H3B H -0.4794 0.3740 -0.0278 0.037 Uiso 1 1 calc R
C6B C -0.2454(4) 0.5563(2) -0.05893(17) 0.0289(7) Uani 1 1 d .
H6D H -0.1863 0.6017 -0.0662 0.035 Uiso 1 1 calc R
C10 C 0.1379(4) 0.47805(19) 0.06425(16) 0.0259(7) Uani 1 1 d .
C8 C 0.3344(3) 0.5678(2) 0.02120(17) 0.0270(7) Uani 1 1 d .
H8A H 0.4211 0.5951 0.0290 0.032 Uiso 1 1 calc R
C4B C -0.3851(4) 0.4435(2) -0.09935(17) 0.0276(6) Uani 1 1 d .
C7 C 0.2731(3) 0.5694(2) -0.04275(16) 0.0277(7) Uani 1 1 d .
C14 C 0.0626(4) 0.4303(2) 0.11828(18) 0.0332(8) Uani 1 1 d .
H14A H -0.0410 0.4301 0.1082 0.040 Uiso 1 1 calc R
C5B C -0.2968(4) 0.5106(2) -0.11175(18) 0.0327(7) Uani 1 1 d .
H5B H -0.2724 0.5246 -0.1554 0.039 Uiso 1 1 calc R
C2B C -0.3688(3) 0.4645(2) 0.01839(17) 0.0269(7) Uani 1 1 d .
H2B H -0.3902 0.4489 0.0620 0.032 Uiso 1 1 calc R
C11 C 0.0771(4) 0.48013(19) -0.00120(17) 0.0264(7) Uani 1 1 d .
H11A H -0.0065 0.4502 -0.0098 0.032 Uiso 1 1 calc R
C12 C 0.1402(4) 0.5262(2) -0.05319(16) 0.0266(7) Uani 1 1 d .
H12A H 0.0950 0.5287 -0.0946 0.032 Uiso 1 1 calc R
C9 C 0.2654(4) 0.5249(2) 0.07447(16) 0.0271(7) Uani 1 1 d .
H9A H 0.3050 0.5277 0.1171 0.033 Uiso 1 1 calc R
Cl10 Cl 0.10435(16) 0.35626(6) -0.17332(5) 0.0516(3) Uani 1 1 d D
Cl11 Cl -0.06726(14) 0.28255(9) -0.06846(8) 0.0672(4) Uani 1 1 d D
Cl12 Cl 0.23893(15) 0.25333(10) -0.07423(8) 0.0728(4) Uani 1 1 d D
C13 C 0.3393(4) 0.6183(3) -0.0980(2) 0.0406(8) Uani 1 1 d .
H13C H 0.3920 0.5822 -0.1271 0.049 Uiso 1 1 calc R
H13B H 0.4038 0.6586 -0.0796 0.049 Uiso 1 1 calc R
H13A H 0.2645 0.6456 -0.1229 0.049 Uiso 1 1 calc R
C15 C 0.1157(7) 0.3415(2) 0.1166(2) 0.0492(11) Uani 1 1 d .
H15C H 0.0675 0.3103 0.1507 0.059 Uiso 1 1 calc R
H15B H 0.2181 0.3403 0.1243 0.059 Uiso 1 1 calc R
H15A H 0.0950 0.3179 0.0737 0.059 Uiso 1 1 calc R
C1B C -0.2839(3) 0.53320(19) 0.00581(16) 0.0234(6) Uani 1 1 d .
C6A C -0.3379(4) 0.6889(3) 0.20324(18) 0.0359(8) Uani 1 1 d .
H6C H -0.4315 0.6639 0.2069 0.043 Uiso 1 1 calc R
H6B H -0.3488 0.7470 0.1958 0.043 Uiso 1 1 calc R
H6A H -0.2848 0.6800 0.2438 0.043 Uiso 1 1 calc R
C16 C 0.0827(5) 0.4673(2) 0.18817(18) 0.0420(9) Uani 1 1 d .
H16C H 0.0318 0.4343 0.2203 0.050 Uiso 1 1 calc R
H16B H 0.0453 0.5224 0.1888 0.050 Uiso 1 1 calc R
H16A H 0.1837 0.4682 0.1992 0.050 Uiso 1 1 calc R
C100 C 0.0822(5) 0.2703(3) -0.1219(2) 0.0455(10) Uani 1 1 d D
D100 H 0.064(2) 0.2200(9) -0.1517(9) 0.047(13) Uiso 1 1 d D
F1 F 0.0493(3) 0.48159(17) -0.28289(13) 0.0511(6) Uani 1 1 d .
F2 F 0.0153(6) 0.6038(3) -0.3254(3) 0.130(2) Uani 1 1 d .
F3 F -0.1664(4) 0.5466(3) -0.2755(2) 0.1114(18) Uani 1 1 d .
F4 F 0.0121(6) 0.5839(3) -0.2122(2) 0.123(2) Uani 1 1 d .
B1 B -0.0199(5) 0.5552(3) -0.2722(2) 0.0406(10) Uani 1 1 d .

loop_
_atom_site_aniso_label
_atom_site_aniso_U_11
_atom_site_aniso_U_22
_atom_site_aniso_U_33
_atom_site_aniso_U_23
_atom_site_aniso_U_13
_atom_site_aniso_U_12
Ru1 0.01199(9) 0.01729(10) 0.01710(10) 0.00043(8) 0.00015(8) 0.00003(8)
Br1 0.0542(2) 0.0401(2) 0.03975(19) -0.00641(17) -0.01048(17) -0.00960(18)
C5A 0.0194(13) 0.0214(12) 0.0277(13) 0.0035(11) -0.0007(12) 0.0008(14)
C5 0.0226(15) 0.0293(15) 0.0312(16) -0.0001(13) 0.0006(13) -0.0034(13)
C1 0.0210(14) 0.0245(14) 0.0256(15) 0.0052(12) 0.0002(12) 0.0004(12)
C4A 0.0191(14) 0.0253(13) 0.0242(13) 0.0039(11) 0.0014(12) 0.0011(12)
C4 0.0260(16) 0.0330(16) 0.0335(17) -0.0037(14) -0.0043(14) -0.0070(14)
C3 0.0331(18) 0.0318(16) 0.0255(15) -0.0025(13) -0.0039(13) -0.0026(13)
C2 0.0275(16) 0.0287(15) 0.0234(14) -0.0013(12) 0.0010(12) 0.0011(13)
N2 0.0199(11) 0.0283(12) 0.0260(12) 0.0023(11) 0.0009(10) -0.0004(12)
N1 0.0168(12) 0.0247(12) 0.0257(12) 0.0029(10) -0.0004(10) -0.0015(10)
N4 0.0210(13) 0.0220(11) 0.0224(11) -0.0009(9) -0.0012(10) -0.0007(10)
N3 0.0197(12) 0.0297(13) 0.0267(13) 0.0014(11) 0.0013(11) 0.0009(11)
Cl1 0.0255(3) 0.0262(3) 0.0290(3) 0.0074(3) -0.0001(3) 0.0045(3)
C3B 0.0265(16) 0.0248(13) 0.0409(17) 0.0019(14) 0.0000(15) -0.0056(11)
C6B 0.0258(15) 0.0305(16) 0.0305(15) 0.0024(13) -0.0038(13) -0.0072(13)
C10 0.0297(17) 0.0182(13) 0.0299(15) 0.0047(12) 0.0031(13) 0.0048(12)
C8 0.0145(13) 0.0289(15) 0.0376(18) -0.0033(13) 0.0017(13) 0.0055(12)
C4B 0.0227(15) 0.0300(15) 0.0300(15) -0.0049(12) -0.0071(14) -0.0017(13)
C7 0.0261(15) 0.0287(14) 0.0283(16) 0.0016(13) 0.0127(13) 0.0093(12)
C14 0.039(2) 0.0288(16) 0.0318(17) 0.0050(13) 0.0045(15) -0.0018(14)
C5B 0.0337(18) 0.0334(17) 0.0312(17) 0.0019(14) -0.0051(14) -0.0051(14)
C2B 0.0205(15) 0.0273(14) 0.0331(17) 0.0034(12) 0.0020(12) -0.0016(12)
C11 0.0288(18) 0.0180(12) 0.0323(16) -0.0065(12) -0.0018(13) -0.0006(12)
C12 0.0311(17) 0.0276(15) 0.0210(13) -0.0057(11) 0.0024(12) 0.0068(12)
C9 0.0240(15) 0.0272(15) 0.0302(15) 0.0025(13) -0.0055(13) 0.0111(13)
Cl10 0.0729(7) 0.0435(5) 0.0383(5) 0.0019(4) -0.0152(6) -0.0022(5)
Cl11 0.0505(7) 0.0714(8) 0.0796(9) -0.0181(7) 0.0135(6) -0.0174(6)
Cl12 0.0519(7) 0.0870(10) 0.0796(9) 0.0423(8) -0.0188(7) -0.0117(7)
C13 0.0395(19) 0.041(2) 0.0409(19) 0.0058(17) 0.0162(16) 0.0041(17)
C15 0.077(3) 0.0307(18) 0.040(2) 0.0054(15) 0.010(2) 0.004(2)
C1B 0.0162(13) 0.0248(14) 0.0292(15) 0.0028(12) -0.0014(12) -0.0018(11)
C6A 0.0234(16) 0.050(2) 0.0347(18) -0.0072(16) 0.0097(14) -0.0008(16)
C16 0.060(3) 0.0344(18) 0.0318(17) 0.0030(14) 0.0160(18) -0.0041(19)
C100 0.049(3) 0.042(2) 0.045(2) -0.0059(17) -0.0086(19) -0.0053(19)
F1 0.0520(15) 0.0487(13) 0.0525(14) -0.0077(11) 0.0095(12) 0.0119(12)
F2 0.139(4) 0.091(3) 0.159(4) 0.083(3) 0.046(4) 0.042(3)
F3 0.0496(19) 0.160(4) 0.125(4) -0.068(3) -0.005(2) 0.031(2)
F4 0.139(4) 0.140(4) 0.091(3) -0.078(3) -0.059(3) 0.094(3)
B1 0.042(2) 0.047(2) 0.033(2) -0.0001(18) 0.0034(18) 0.016(2)

loop_
_atom_type_symbol
_atom_type_description
_atom_type_scat_dispersion_real
_atom_type_scat_dispersion_imag
_atom_type_scat_source
C C 0.0033 0.0016 'International Tables Vol C Tables 4.2.6.8 and 6.1.1.4'
H H 0.0000 0.0000 'International Tables Vol C Tables 4.2.6.8 and 6.1.1.4'
B B 0.0013 0.0007 'International Tables Vol C Tables 4.2.6.8 and 6.1.1.4'
N N 0.0061 0.0033 'International Tables Vol C Tables 4.2.6.8 and 6.1.1.4'
F F 0.0171 0.0103 'International Tables Vol C Tables 4.2.6.8 and 6.1.1.4'
Cl Cl 0.1484 0.1585 'International Tables Vol C Tables 4.2.6.8 and 6.1.1.4'
Ru Ru -1.2594 0.8363 'International Tables Vol C Tables 4.2.6.8 and 6.1.1.4'
Br Br -0.2901 2.4595 'International Tables Vol C Tables 4.2.6.8 and 6.1.1.4'

loop_
_geom_angle_atom_site_label_1
_geom_angle_atom_site_label_2
_geom_angle_atom_site_label_3
_geom_angle
C5A Ru1 N4 76.28(11)
C5A Ru1 C9 123.06(12)
N4 Ru1 C9 91.27(11)
C5A Ru1 C11 94.26(12)
N4 Ru1 C11 147.44(11)
C9 Ru1 C11 67.62(13)
C5A Ru1 C10 95.40(12)
N4 Ru1 C10 110.96(11)
C9 Ru1 C10 37.90(13)
C11 Ru1 C10 38.00(13)
C5A Ru1 C12 118.19(12)
N4 Ru1 C12 165.49(12)
C9 Ru1 C12 79.87(12)
C11 Ru1 C12 37.50(13)
C10 Ru1 C12 68.53(12)
C5A Ru1 C8 160.58(12)
N4 Ru1 C8 99.95(11)
C9 Ru1 C8 37.53(13)
C11 Ru1 C8 78.64(12)
C10 Ru1 C8 67.83(12)
C12 Ru1 C8 66.08(12)
C5A Ru1 C7 154.78(12)
N4 Ru1 C7 128.57(12)
C9 Ru1 C7 66.93(12)
C11 Ru1 C7 67.05(12)
C10 Ru1 C7 80.30(12)
C12 Ru1 C7 37.16(13)
C8 Ru1 C7 35.97(12)
C5A Ru1 Cl1 88.33(8)
N4 Ru1 Cl1 85.17(7)
C9 Ru1 Cl1 146.61(10)
C11 Ru1 Cl1 126.17(10)
C10 Ru1 Cl1 163.87(9)
C12 Ru1 Cl1 95.88(9)
C8 Ru1 Cl1 110.52(9)
C7 Ru1 Cl1 89.64(8)
N1 C5A C4A 103.2(3)
N1 C5A Ru1 140.1(2)
C4A C5A Ru1 116.5(2)
N4 C5 C4 121.8(3)
N4 C5 H5A 119.1
C4 C5 H5A 119.1
N4 C1 C2 121.6(3)
N4 C1 C4A 109.9(3)
C2 C1 C4A 128.4(3)
N3 C4A C5A 107.6(3)
N3 C4A C1 134.3(3)
C5A C4A C1 118.2(3)
C5 C4 C3 119.3(3)
C5 C4 H4A 120.4
C3 C4 H4A 120.4
C2 C3 C4 119.2(3)
C2 C3 H3A 120.4
C4 C3 H3A 120.4
C3 C2 C1 118.9(3)
C3 C2 H2A 120.6
C1 C2 H2A 120.6
N3 N2 N1 104.1(2)
C5A N1 N2 113.9(3)
C5A N1 C1B 128.9(3)
N2 N1 C1B 117.1(2)
C5 N4 C1 119.1(3)
C5 N4 Ru1 121.9(2)
C1 N4 Ru1 118.9(2)
N2 N3 C4A 111.2(3)
N2 N3 C6A 117.8(3)
C4A N3 C6A 131.0(3)
C2B C3B C4B 119.4(3)
C2B C3B H3B 120.3
C4B C3B H3B 120.3
C5B C6B C1B 118.7(3)
C5B C6B H6D 120.6
C1B C6B H6D 120.6
C9 C10 C11 116.6(3)
C9 C10 C14 124.0(3)
C11 C10 C14 119.4(3)
C9 C10 Ru1 69.91(17)
C11 C10 Ru1 70.28(17)
C14 C10 Ru1 128.3(2)
C7 C8 C9 120.8(3)
C7 C8 Ru1 73.14(18)
C9 C8 Ru1 68.03(17)
C7 C8 H8A 119.6
C9 C8 H8A 119.6
Ru1 C8 H8A 132.2
C5B C4B C3B 121.8(3)
C5B C4B Br1 119.1(3)
C3B C4B Br1 119.1(2)
C8 C7 C12 118.2(3)
C8 C7 C13 121.4(3)
C12 C7 C13 120.3(3)
C8 C7 Ru1 70.90(17)
C12 C7 Ru1 68.37(17)
C13 C7 Ru1 129.8(2)
C10 C14 C15 108.9(3)
C10 C14 C16 113.5(3)
C15 C14 C16 110.6(3)
C10 C14 H14A 107.9
C15 C14 H14A 107.9
C16 C14 H14A 107.9
C6B C5B C4B 119.4(3)
C6B C5B H5B 120.3
C4B C5B H5B 120.3
C3B C2B C1B 118.8(3)
C3B C2B H2B 120.6
C1B C2B H2B 120.6
C12 C11 C10 121.9(3)
C12 C11 Ru1 72.08(18)
C10 C11 Ru1 71.71(18)
C12 C11 H11A 119.1
C10 C11 H11A 119.1
Ru1 C11 H11A 129.8
C11 C12 C7 120.6(3)
C11 C12 Ru1 70.42(17)
C7 C12 Ru1 74.47(18)
C11 C12 H12A 119.7
C7 C12 H12A 119.7
Ru1 C12 H12A 127.4
C10 C9 C8 121.8(3)
C10 C9 Ru1 72.19(18)
C8 C9 Ru1 74.44(18)
C10 C9 H9A 119.1
C8 C9 H9A 119.1
Ru1 C9 H9A 126.2
C7 C13 H13C 109.5
C7 C13 H13B 109.5
H13C C13 H13B 109.5
C7 C13 H13A 109.5
H13C C13 H13A 109.5
H13B C13 H13A 109.5
C14 C15 H15C 109.5
C14 C15 H15B 109.5
H15C C15 H15B 109.5
C14 C15 H15A 109.5
H15C C15 H15A 109.5
H15B C15 H15A 109.5
C2B C1B C6B 121.9(3)
C2B C1B N1 120.0(3)
C6B C1B N1 118.1(3)
N3 C6A H6C 109.5
N3 C6A H6B 109.5
H6C C6A H6B 109.5
N3 C6A H6A 109.5
H6C C6A H6A 109.5
H6B C6A H6A 109.5
C14 C16 H16C 109.5
C14 C16 H16B 109.5
H16C C16 H16B 109.5
C14 C16 H16A 109.5
H16C C16 H16A 109.5
H16B C16 H16A 109.5
Cl10 C100 Cl12 110.4(2)
Cl10 C100 Cl11 111.1(3)
Cl12 C100 Cl11 109.6(2)
Cl10 C100 D100 108.3(12)
Cl12 C100 D100 108.9(12)
Cl11 C100 D100 108.5(12)
F4 B1 F2 116.8(6)
F4 B1 F3 107.6(4)
F2 B1 F3 105.0(5)
F4 B1 F1 110.1(4)
F2 B1 F1 105.7(4)
F3 B1 F1 111.6(5)

loop_
_geom_bond_atom_site_label_1
_geom_bond_atom_site_label_2
_geom_bond_distance
Ru1 C5A 2.027(3)
Ru1 N4 2.124(3)
Ru1 C9 2.169(3)
Ru1 C11 2.180(3)
Ru1 C10 2.199(3)
Ru1 C12 2.202(3)
Ru1 C8 2.253(3)
Ru1 C7 2.282(3)
Ru1 Cl1 2.3999(8)
Br1 C4B 1.893(3)
C5A N1 1.346(4)
C5A C4A 1.380(4)
C5 N4 1.347(4)
C5 C4 1.380(5)
C5 H5A 0.9300
C1 N4 1.353(4)
C1 C2 1.391(5)
C1 C4A 1.450(4)
C4A N3 1.366(4)
C4 C3 1.389(5)
C4 H4A 0.9300
C3 C2 1.386(5)
C3 H3A 0.9300
C2 H2A 0.9300
N2 N3 1.314(4)
N2 N1 1.350(4)
N1 C1B 1.426(4)
N3 C6A 1.454(4)
C3B C2B 1.379(5)
C3B C4B 1.385(5)
C3B H3B 0.9300
C6B C5B 1.377(5)
C6B C1B 1.395(5)
C6B H6D 0.9300
C10 C9 1.419(5)
C10 C11 1.426(5)
C10 C14 1.502(4)
C8 C7 1.401(5)
C8 C9 1.425(5)
C8 H8A 0.9300
C4B C5B 1.385(5)
C7 C12 1.431(5)
C7 C13 1.493(5)
C14 C15 1.524(5)
C14 C16 1.534(5)
C14 H14A 0.9800
C5B H5B 0.9300
C2B C1B 1.388(4)
C2B H2B 0.9300
C11 C12 1.409(5)
C11 H11A 0.9300
C12 H12A 0.9300
C9 H9A 0.9300
Cl10 C100 1.746(5)
Cl11 C100 1.760(5)
Cl12 C100 1.758(5)
C13 H13C 0.9600
C13 H13B 0.9600
C13 H13A 0.9600
C15 H15C 0.9600
C15 H15B 0.9600
C15 H15A 0.9600
C6A H6C 0.9600
C6A H6B 0.9600
C6A H6A 0.9600
C16 H16C 0.9600
C16 H16B 0.9600
C16 H16A 0.9600
C100 D100 1.025(9)
F1 B1 1.372(5)
F2 B1 1.365(6)
F3 B1 1.365(6)
F4 B1 1.322(6)
